data_7115807
loop_
_publ_author_name
'Sharon E. Baillie'
'Tobias D. Bluemke'
'William Clegg'
'Alan R. Kennedy'
'Jan Klett'
'Luca Russo'
'Marco de Tullio'
'Eva Hevia'

_publ_section_title
;
 Potassium-alkyl magnesiates: synthesis, structures and Mg-H exchange
 applications of aromatic and heterocyclic substrates
;
_journal_name_full Chem.Commun.
_journal_page_first 12859
_journal_paper_doi 10.1039/C4cc05305B
_journal_volume 50
_journal_year 2014
_chemical_formula_sum 'C36 H78 K2 Mg2 Si6'
_chemical_formula_weight 806.34
_chemical_name_systematic
;
 ?
;
_chemical_properties_physical 'Air-sensitive, Moisture-sensitive, Oxygen-sensitive'
_space_group_IT_number 14
_symmetry_cell_setting monoclinic
_symmetry_space_group_name_Hall '-P 2ybc'
_symmetry_space_group_name_H-M 'P 1 21/c 1'
_atom_sites_solution_hydrogens geom
_atom_sites_solution_primary direct
_atom_sites_solution_secondary difmap
_audit_creation_method SHELXL-97
_cell_angle_alpha 90.00
_cell_angle_beta 95.260(9)
_cell_angle_gamma 90.00
_cell_formula_units_Z 2
_cell_length_a 12.0299(13)
_cell_length_b 10.6135(10)
_cell_length_c 19.8180(17)
_cell_measurement_reflns_used 1711
_cell_measurement_temperature 123(2)
_cell_measurement_theta_max 30.9322
_cell_measurement_theta_min 2.7849
_cell_volume 2519.7(4)
_computing_structure_refinement 'SHELXL-97 (Sheldrick, 2008)'
_diffrn_ambient_temperature 123(2)
_diffrn_measured_fraction_theta_full 0.999
_diffrn_measured_fraction_theta_max 0.999
_diffrn_measurement_device_type 'Oxford Diffraction Gemini S'
_diffrn_measurement_method 'omega scans'
_diffrn_radiation_monochromator graphite
_diffrn_radiation_source 'fine-focus sealed tube'
_diffrn_radiation_type MoK\a
_diffrn_radiation_wavelength 0.71073
_diffrn_reflns_av_R_equivalents 0.0348
_diffrn_reflns_av_sigmaI/netI 0.0715
_diffrn_reflns_limit_h_max 15
_diffrn_reflns_limit_h_min -15
_diffrn_reflns_limit_k_max 13
_diffrn_reflns_limit_k_min -10
_diffrn_reflns_limit_l_max 25
_diffrn_reflns_limit_l_min -23
_diffrn_reflns_number 12822
_diffrn_reflns_theta_full 27.00
_diffrn_reflns_theta_max 27.00
_diffrn_reflns_theta_min 2.79
_exptl_absorpt_coefficient_mu 0.377
_exptl_absorpt_correction_T_max 1.00000
_exptl_absorpt_correction_T_min 0.95873
_exptl_absorpt_correction_type multi-scan
_exptl_absorpt_process_details
;
CrysAlisPro, Oxford Diffraction Ltd.,
Version 1.171.33.55 (release 05-01-2010 CrysAlis171 .NET)
(compiled Jan  5 2010,16:28:46)
Empirical absorption correction using spherical harmonics,
 implemented in SCALE3 ABSPACK scaling algorithm.
;
_exptl_crystal_colour colourless
_exptl_crystal_density_diffrn 1.063
_exptl_crystal_density_method 'not measured'
_exptl_crystal_description fragment
_exptl_crystal_F_000 880
_exptl_crystal_size_max 0.4
_exptl_crystal_size_mid 0.3
_exptl_crystal_size_min 0.1
_refine_diff_density_max 0.296
_refine_diff_density_min -0.217
_refine_diff_density_rms 0.049
_refine_ls_extinction_method none
_refine_ls_goodness_of_fit_ref 0.853
_refine_ls_hydrogen_treatment mixed
_refine_ls_matrix_type full
_refine_ls_number_parameters 260
_refine_ls_number_reflns 5506
_refine_ls_number_restraints 13
_refine_ls_restrained_S_all 0.853
_refine_ls_R_factor_all 0.0638
_refine_ls_R_factor_gt 0.0329
_refine_ls_shift/su_max 0.002
_refine_ls_shift/su_mean 0.000
_refine_ls_structure_factor_coef Fsqd
_refine_ls_weighting_details 'calc w=1/[\s^2^(Fo^2^)+(0.0265P)^2^+0.0000P] where P=(Fo^2^+2Fc^2^)/3'
_refine_ls_weighting_scheme calc
_refine_ls_wR_factor_gt 0.0596
_refine_ls_wR_factor_ref 0.0637
_reflns_number_gt 3596
_reflns_number_total 5506
_reflns_threshold_expression I>2\s(I)
_cod_data_source_file c4cc05305b2.cif
_cod_data_source_block jksha12
_cod_original_sg_symbol_H-M P21/c
_cod_database_code 7115807

loop_
_symmetry_equiv_pos_as_xyz
'x, y, z'
'-x, y+1/2, -z+1/2'
'-x, -y, -z'
'x, -y-1/2, z-1/2'

loop_
_atom_site_label
_atom_site_type_symbol
_atom_site_fract_x
_atom_site_fract_y
_atom_site_fract_z
_atom_site_U_iso_or_equiv
_atom_site_adp_type
_atom_site_occupancy
_atom_site_symmetry_multiplicity
_atom_site_calc_flag
_atom_site_refinement_flags
_atom_site_disorder_assembly
_atom_site_disorder_group
K1 K 0.28468(3) 0.47455(4) 0.376302(18) 0.02769(11) Uani 1 1 d . . .
Mg1 Mg 0.50053(4) 0.14173(5) 0.51087(2) 0.01811(13) Uani 1 1 d . . .
C1 C 0.55383(15) 0.03465(16) 0.42121(8) 0.0195(4) Uani 1 1 d . . .
Si1 Si 0.59764(4) 0.14188(5) 0.35576(2) 0.02002(11) Uani 1 1 d . . .
C11 C 0.73804(15) 0.21193(19) 0.38027(9) 0.0384(5) Uani 1 1 d . A .
H11A H 0.7365 0.2577 0.4231 0.058 Uiso 1 1 calc R . .
H11B H 0.7574 0.2702 0.3448 0.058 Uiso 1 1 calc R . .
H11C H 0.7939 0.1446 0.3857 0.058 Uiso 1 1 calc R . .
C12 C 0.49788(16) 0.27535(18) 0.33730(9) 0.0375(5) Uani 1 1 d . A .
H12A H 0.4217 0.2423 0.3294 0.056 Uiso 1 1 calc R . .
H12B H 0.5172 0.3204 0.2968 0.056 Uiso 1 1 calc R . .
H12C H 0.5024 0.3333 0.3760 0.056 Uiso 1 1 calc R . .
C13 C 0.60778(15) 0.06309(17) 0.27143(8) 0.0303(4) Uani 1 1 d . A .
H13A H 0.6583 -0.0093 0.2773 0.045 Uiso 1 1 calc R . .
H13B H 0.6367 0.1233 0.2398 0.045 Uiso 1 1 calc R . .
H13C H 0.5336 0.0343 0.2533 0.045 Uiso 1 1 calc R . .
C2 C 0.35828(15) 0.27047(17) 0.48674(8) 0.0211(4) Uani 1 1 d . A .
Si2 Si 0.26014(4) 0.31820(5) 0.54676(2) 0.02435(12) Uani 1 1 d . . .
C21 C 0.15969(16) 0.19018(18) 0.56352(9) 0.0374(5) Uani 1 1 d . A .
H21A H 0.1170 0.1661 0.5210 0.056 Uiso 1 1 calc R . .
H21B H 0.1085 0.2204 0.5957 0.056 Uiso 1 1 calc R . .
H21C H 0.2009 0.1169 0.5827 0.056 Uiso 1 1 calc R . .
C22 C 0.16713(15) 0.45654(17) 0.51973(9) 0.0345(5) Uani 1 1 d . A .
H22A H 0.2134 0.5305 0.5126 0.052 Uiso 1 1 calc R . .
H22B H 0.1178 0.4750 0.5552 0.052 Uiso 1 1 calc R . .
H22C H 0.1221 0.4357 0.4775 0.052 Uiso 1 1 calc R . .
C23 C 0.33712(16) 0.36794(19) 0.62908(8) 0.0399(5) Uani 1 1 d . A .
H23A H 0.3769 0.2954 0.6502 0.060 Uiso 1 1 calc R . .
H23B H 0.2838 0.4002 0.6594 0.060 Uiso 1 1 calc R . .
H23C H 0.3908 0.4342 0.6206 0.060 Uiso 1 1 calc R . .
C3 C 0.62969(15) 0.25421(17) 0.57070(9) 0.0217(4) Uani 1 1 d . . .
Si3 Si 0.74937(4) 0.17831(4) 0.61619(2) 0.02267(12) Uani 1 1 d . . .
C31 C 0.82110(16) 0.07009(19) 0.56044(9) 0.0409(5) Uani 1 1 d . A .
H31A H 0.7691 0.0040 0.5432 0.061 Uiso 1 1 calc R . .
H31B H 0.8855 0.0316 0.5864 0.061 Uiso 1 1 calc R . .
H31C H 0.8464 0.1177 0.5223 0.061 Uiso 1 1 calc R . .
C32 C 0.86385(14) 0.28586(17) 0.65433(9) 0.0324(5) Uani 1 1 d . A .
H32A H 0.8882 0.3415 0.6191 0.049 Uiso 1 1 calc R . .
H32B H 0.9271 0.2351 0.6734 0.049 Uiso 1 1 calc R . .
H32C H 0.8355 0.3367 0.6903 0.049 Uiso 1 1 calc R . .
C33 C 0.70562(15) 0.08629(18) 0.69035(9) 0.0367(5) Uani 1 1 d . A .
H33A H 0.6553 0.1377 0.7152 0.055 Uiso 1 1 calc R . .
H33B H 0.7718 0.0639 0.7205 0.055 Uiso 1 1 calc R . .
H33C H 0.6670 0.0093 0.6740 0.055 Uiso 1 1 calc R . .
C41 C 0.1436(6) 0.2257(5) 0.3097(4) 0.0401(16) Uani 0.661(6) 1 d PD A 1
H41A H 0.1873 0.1520 0.3187 0.048 Uiso 0.661(6) 1 calc PR A 1
C42 C 0.1617(4) 0.3018(8) 0.2542(3) 0.0385(15) Uani 0.661(6) 1 d PD A 1
H42A H 0.2167 0.2793 0.2249 0.046 Uiso 0.661(6) 1 calc PR A 1
C43 C 0.0993(7) 0.4096(7) 0.2422(2) 0.0351(14) Uani 0.661(6) 1 d PD A 1
H43A H 0.1122 0.4624 0.2050 0.042 Uiso 0.661(6) 1 calc PR A 1
C44 C 0.0182(5) 0.4409(5) 0.2839(4) 0.0355(14) Uani 0.661(6) 1 d PD A 1
H44A H -0.0250 0.5151 0.2752 0.043 Uiso 0.661(6) 1 calc PR A 1
C45 C -0.0007(5) 0.3653(8) 0.3384(4) 0.0388(15) Uani 0.661(6) 1 d PD A 1
H45A H -0.0570 0.3874 0.3669 0.047 Uiso 0.661(6) 1 calc PR A 1
C46 C 0.0617(7) 0.2579(6) 0.3515(2) 0.0384(15) Uani 0.661(6) 1 d PD A 1
H46A H 0.0488 0.2061 0.3891 0.046 Uiso 0.661(6) 1 calc PR A 1
C41A C 0.1050(13) 0.2335(12) 0.3382(7) 0.0384(15) Uani 0.339(6) 1 d PD A 2
H41B H 0.1225 0.1641 0.3675 0.046 Uiso 0.339(6) 1 calc PR A 2
C42A C 0.1624(11) 0.2511(13) 0.2820(8) 0.0401(16) Uani 0.339(6) 1 d PD A 2
H42B H 0.2176 0.1925 0.2709 0.048 Uiso 0.339(6) 1 calc PR A 2
C43A C 0.1385(12) 0.3542(15) 0.2425(7) 0.0385(15) Uani 0.339(6) 1 d PD A 2
H43B H 0.1790 0.3693 0.2044 0.046 Uiso 0.339(6) 1 calc PR A 2
C44A C 0.0577(14) 0.4350(12) 0.2571(6) 0.0351(14) Uani 0.339(6) 1 d PD A 2
H44B H 0.0418 0.5062 0.2288 0.042 Uiso 0.339(6) 1 calc PR A 2
C45A C -0.0015(10) 0.4168(13) 0.3114(8) 0.0355(14) Uani 0.339(6) 1 d PD A 2
H45B H -0.0588 0.4739 0.3209 0.043 Uiso 0.339(6) 1 calc PR A 2
C46A C 0.0227(11) 0.3161(16) 0.3517(7) 0.0388(15) Uani 0.339(6) 1 d PD A 2
H46B H -0.0180 0.3025 0.3900 0.047 Uiso 0.339(6) 1 calc PR A 2
H1A H 0.5002(14) -0.0141(16) 0.3980(8) 0.033(5) Uiso 1 1 d . . .
H1B H 0.6152(14) -0.0141(16) 0.4296(8) 0.029(5) Uiso 1 1 d . . .
H2A H 0.3205(14) 0.2430(16) 0.4455(8) 0.038(5) Uiso 1 1 d . . .
H2B H 0.4039(13) 0.3400(15) 0.4783(7) 0.019(4) Uiso 1 1 d . . .
H3A H 0.6486(13) 0.3128(15) 0.5357(8) 0.026(5) Uiso 1 1 d . . .
H3B H 0.5865(15) 0.2931(17) 0.5969(8) 0.034(6) Uiso 1 1 d . . .

loop_
_atom_site_aniso_label
_atom_site_aniso_U_11
_atom_site_aniso_U_22
_atom_site_aniso_U_33
_atom_site_aniso_U_23
_atom_site_aniso_U_13
_atom_site_aniso_U_12
K1 0.0346(2) 0.0209(2) 0.0266(2) 0.00094(18) -0.00210(17) 0.00187(18)
Mg1 0.0190(3) 0.0175(3) 0.0176(3) 0.0004(2) 0.0009(2) -0.0005(2)
C1 0.0196(9) 0.0181(10) 0.0207(8) 0.0005(8) 0.0003(7) -0.0021(8)
Si1 0.0237(3) 0.0179(3) 0.0191(2) 0.0002(2) 0.00581(19) -0.0014(2)
C11 0.0392(12) 0.0452(13) 0.0314(10) 0.0002(10) 0.0070(9) -0.0174(10)
C12 0.0521(13) 0.0285(11) 0.0354(10) 0.0121(9) 0.0222(9) 0.0129(10)
C13 0.0385(12) 0.0291(11) 0.0241(9) 0.0000(8) 0.0082(8) -0.0005(9)
C2 0.0216(10) 0.0196(10) 0.0217(9) 0.0001(8) 0.0007(8) -0.0003(8)
Si2 0.0255(3) 0.0253(3) 0.0228(2) -0.0036(2) 0.0047(2) 0.0027(2)
C21 0.0379(12) 0.0375(12) 0.0392(10) -0.0024(10) 0.0164(9) -0.0001(10)
C22 0.0342(11) 0.0330(12) 0.0380(10) -0.0055(10) 0.0115(9) 0.0074(9)
C23 0.0390(12) 0.0527(14) 0.0286(9) -0.0108(10) 0.0060(9) 0.0011(10)
C3 0.0231(10) 0.0198(10) 0.0221(9) 0.0004(8) 0.0010(8) -0.0016(8)
Si3 0.0230(3) 0.0187(3) 0.0255(2) -0.0025(2) -0.0023(2) -0.0002(2)
C31 0.0398(13) 0.0390(13) 0.0428(11) -0.0086(10) -0.0027(10) 0.0118(10)
C32 0.0254(10) 0.0253(11) 0.0442(11) 0.0011(9) -0.0093(9) 0.0027(8)
C33 0.0360(12) 0.0342(12) 0.0384(11) 0.0077(10) -0.0050(9) 0.0006(9)
C41 0.042(3) 0.023(3) 0.052(4) -0.009(2) -0.013(3) 0.004(2)
C42 0.029(3) 0.038(4) 0.050(3) -0.030(3) 0.012(2) -0.005(2)
C43 0.041(4) 0.041(3) 0.023(2) -0.0076(19) 0.0020(18) -0.013(3)
C44 0.028(3) 0.023(2) 0.053(4) -0.003(2) -0.010(3) -0.0053(18)
C45 0.030(3) 0.028(4) 0.060(3) -0.025(3) 0.014(2) -0.005(2)
C46 0.051(4) 0.033(3) 0.032(2) -0.0075(19) 0.008(2) -0.011(3)
C41A 0.051(4) 0.033(3) 0.032(2) -0.0075(19) 0.008(2) -0.011(3)
C42A 0.042(3) 0.023(3) 0.052(4) -0.009(2) -0.013(3) 0.004(2)
C43A 0.029(3) 0.038(4) 0.050(3) -0.030(3) 0.012(2) -0.005(2)
C44A 0.041(4) 0.041(3) 0.023(2) -0.0076(19) 0.0020(18) -0.013(3)
C45A 0.028(3) 0.023(2) 0.053(4) -0.003(2) -0.010(3) -0.0053(18)
C46A 0.030(3) 0.028(4) 0.060(3) -0.025(3) 0.014(2) -0.005(2)

loop_
_atom_type_symbol
_atom_type_description
_atom_type_scat_dispersion_real
_atom_type_scat_dispersion_imag
_atom_type_scat_source
C C 0.0033 0.0016 'International Tables Vol C Tables 4.2.6.8 and 6.1.1.4'
H H 0.0000 0.0000 'International Tables Vol C Tables 4.2.6.8 and 6.1.1.4'
Mg Mg 0.0486 0.0363 'International Tables Vol C Tables 4.2.6.8 and 6.1.1.4'
Si Si 0.0817 0.0704 'International Tables Vol C Tables 4.2.6.8 and 6.1.1.4'
K K 0.2009 0.2494 'International Tables Vol C Tables 4.2.6.8 and 6.1.1.4'

loop_
_geom_angle_atom_site_label_1
_geom_angle_atom_site_label_2
_geom_angle_atom_site_label_3
_geom_angle
_geom_angle_site_symmetry_1
_geom_angle_site_symmetry_3
C32 K1 C2 144.26(5) 3_666 .
C32 K1 C3 59.66(4) 3_666 3_666
C2 K1 C3 109.21(5) . 3_666
C32 K1 C42 95.74(17) 3_666 .
C2 K1 C42 101.98(18) . .
C3 K1 C42 148.72(18) 3_666 .
C32 K1 C42A 104.9(2) 3_666 .
C2 K1 C42A 89.0(3) . .
C3 K1 C42A 161.8(3) 3_666 .
C42 K1 C42A 13.47(19) . .
C32 K1 C43A 84.6(3) 3_666 .
C2 K1 C43A 112.8(3) . .
C3 K1 C43A 138.0(3) 3_666 .
C42 K1 C43A 11.41(19) . .
C42A K1 C43A 23.8(2) . .
C32 K1 C41 107.73(9) 3_666 .
C2 K1 C41 80.29(12) . .
C3 K1 C41 167.34(9) 3_666 .
C42 K1 C41 24.34(10) . .
C42A K1 C41 11.6(2) . .
C43A K1 C41 33.3(2) . .
C32 K1 C43 71.93(15) 3_666 .
C2 K1 C43 121.98(10) . .
C3 K1 C43 127.62(12) 3_666 .
C42 K1 C43 23.80(10) . .
C42A K1 C43 34.5(2) . .
C43A K1 C43 12.88(18) . .
C41 K1 C43 41.79(11) . .
C32 K1 C41A 103.2(3) 3_666 .
C2 K1 C41A 76.62(19) . .
C3 K1 C41A 158.6(3) 3_666 .
C42 K1 C41A 34.7(2) . .
C42A K1 C41A 23.7(2) . .
C43A K1 C41A 41.2(3) . .
C41 K1 C41A 13.06(17) . .
C43 K1 C41A 46.3(2) . .
C32 K1 C13 82.28(5) 3_666 2_655
C2 K1 C13 132.55(5) . 2_655
C3 K1 C13 84.19(5) 3_666 2_655
C42 K1 C13 72.77(13) . 2_655
C42A K1 C13 84.1(3) . 2_655
C43A K1 C13 68.7(2) . 2_655
C41 K1 C13 95.55(17) . 2_655
C43 K1 C13 70.05(11) . 2_655
C41A K1 C13 107.4(3) . 2_655
C32 K1 C44A 64.4(2) 3_666 .
C2 K1 C44A 122.95(19) . .
C3 K1 C44A 122.8(2) 3_666 .
C42 K1 C44A 32.41(19) . .
C42A K1 C44A 40.6(3) . .
C43A K1 C44A 22.78(19) . .
C41 K1 C44A 45.3(2) . .
C43 K1 C44A 10.99(17) . .
C41A K1 C44A 46.4(3) . .
C13 K1 C44A 77.7(3) 2_655 .
C32 K1 C46 95.11(15) 3_666 .
C2 K1 C46 79.07(10) . .
C3 K1 C46 148.00(16) 3_666 .
C42 K1 C46 41.24(11) . .
C42A K1 C46 32.4(2) . .
C43A K1 C46 45.1(2) . .
C41 K1 C46 23.06(10) . .
C43 K1 C46 47.17(11) . .
C41A K1 C46 10.7(2) . .
C13 K1 C46 113.55(9) 2_655 .
C44A K1 C46 44.5(2) . .
C32 K1 H2A 149.1(4) 3_666 .
C2 K1 H2A 17.1(3) . .
C3 K1 H2A 126.3(3) 3_666 .
C42 K1 H2A 84.9(4) . .
C42A K1 H2A 71.9(4) . .
C43A K1 H2A 95.7(5) . .
C41 K1 H2A 63.5(4) . .
C43 K1 H2A 105.3(4) . .
C41A K1 H2A 61.2(4) . .
C13 K1 H2A 126.7(3) 2_655 .
C44A K1 H2A 107.5(4) . .
C46 K1 H2A 65.3(4) . .
C32 K1 H2B 144.0(3) 3_666 .
C2 K1 H2B 16.8(3) . .
C3 K1 H2B 95.4(3) 3_666 .
C42 K1 H2B 114.8(4) . .
C42A K1 H2B 102.6(4) . .
C43A K1 H2B 126.1(5) . .
C41 K1 H2B 95.2(4) . .
C43 K1 H2B 136.9(4) . .
C41A K1 H2B 92.9(4) . .
C13 K1 H2B 123.6(3) 2_655 .
C44A K1 H2B 139.3(4) . .
C46 K1 H2B 95.8(4) . .
H2A K1 H2B 31.9(4) . .
C2 Mg1 C3 105.91(7) . .
C2 Mg1 C1 114.37(7) . .
C3 Mg1 C1 117.25(8) . .
C2 Mg1 C1 110.74(7) . 3_656
C3 Mg1 C1 109.26(6) . 3_656
C1 Mg1 C1 99.14(6) . 3_656
C2 Mg1 Mg1 126.08(6) . 3_656
C3 Mg1 Mg1 127.08(5) . 3_656
C1 Mg1 Mg1 52.14(5) . 3_656
C1 Mg1 Mg1 47.00(4) 3_656 3_656
Si1 C1 Mg1 111.41(8) . .
Si1 C1 Mg1 167.60(9) . 3_656
Mg1 C1 Mg1 80.86(6) . 3_656
Si1 C1 H1A 103.2(10) . .
Mg1 C1 H1A 116.2(11) . .
Mg1 C1 H1A 68.3(10) 3_656 .
Si1 C1 H1B 101.6(11) . .
Mg1 C1 H1B 115.5(10) . .
Mg1 C1 H1B 73.4(11) 3_656 .
H1A C1 H1B 107.2(15) . .
C1 Si1 C11 111.94(8) . .
C1 Si1 C12 112.73(9) . .
C11 Si1 C12 107.34(9) . .
C1 Si1 C13 113.41(8) . .
C11 Si1 C13 106.07(9) . .
C12 Si1 C13 104.79(8) . .
Si1 C11 H11A 109.5 . .
Si1 C11 H11B 109.5 . .
H11A C11 H11B 109.5 . .
Si1 C11 H11C 109.5 . .
H11A C11 H11C 109.5 . .
H11B C11 H11C 109.5 . .
Si1 C12 H12A 109.5 . .
Si1 C12 H12B 109.5 . .
H12A C12 H12B 109.5 . .
Si1 C12 H12C 109.5 . .
H12A C12 H12C 109.5 . .
H12B C12 H12C 109.5 . .
Si1 C13 H13A 109.5 . .
Si1 C13 H13B 109.5 . .
H13A C13 H13B 109.5 . .
Si1 C13 H13C 109.5 . .
H13A C13 H13C 109.5 . .
H13B C13 H13C 109.5 . .
Si2 C2 Mg1 124.48(9) . .
Si2 C2 K1 96.01(7) . .
Mg1 C2 K1 137.69(8) . .
Si2 C2 H2A 111.2(11) . .
Mg1 C2 H2A 107.4(11) . .
K1 C2 H2A 61.8(10) . .
Si2 C2 H2B 108.7(10) . .
Mg1 C2 H2B 94.0(9) . .
K1 C2 H2B 58.0(9) . .
H2A C2 H2B 109.2(14) . .
C2 Si2 C21 112.46(9) . .
C2 Si2 C23 110.37(8) . .
C21 Si2 C23 109.01(9) . .
C2 Si2 C22 115.61(8) . .
C21 Si2 C22 103.84(9) . .
C23 Si2 C22 105.04(8) . .
C2 Si2 K1 55.49(5) . .
C21 Si2 K1 125.45(6) . .
C23 Si2 K1 125.30(7) . .
C22 Si2 K1 60.12(6) . .
Si2 C21 H21A 109.5 . .
Si2 C21 H21B 109.5 . .
H21A C21 H21B 109.5 . .
Si2 C21 H21C 109.5 . .
H21A C21 H21C 109.5 . .
H21B C21 H21C 109.5 . .
Si2 C22 H22A 109.5 . .
Si2 C22 H22B 109.5 . .
H22A C22 H22B 109.5 . .
Si2 C22 H22C 109.5 . .
H22A C22 H22C 109.5 . .
H22B C22 H22C 109.5 . .
Si2 C23 H23A 109.5 . .
Si2 C23 H23B 109.5 . .
H23A C23 H23B 109.5 . .
Si2 C23 H23C 109.5 . .
H23A C23 H23C 109.5 . .
H23B C23 H23C 109.5 . .
Si3 C3 Mg1 120.80(9) . .
Si3 C3 K1 91.11(6) . 3_666
Mg1 C3 K1 148.08(7) . 3_666
Si3 C3 H3A 114.3(9) . .
Mg1 C3 H3A 99.3(9) . .
K1 C3 H3A 64.5(9) 3_666 .
Si3 C3 H3B 113.7(11) . .
Mg1 C3 H3B 98.5(12) . .
K1 C3 H3B 64.5(12) 3_666 .
H3A C3 H3B 108.2(15) . .
C3 Si3 C31 111.65(8) . .
C3 Si3 C33 110.66(9) . .
C31 Si3 C33 108.79(9) . .
C3 Si3 C32 116.47(8) . .
C31 Si3 C32 104.45(9) . .
C33 Si3 C32 104.29(8) . .
C3 Si3 K1 59.61(6) . 3_666
C31 Si3 K1 134.09(7) . 3_666
C33 Si3 K1 116.40(7) . 3_666
C32 Si3 K1 57.59(5) . 3_666
Si3 C31 H31A 109.5 . .
Si3 C31 H31B 109.5 . .
H31A C31 H31B 109.5 . .
Si3 C31 H31C 109.5 . .
H31A C31 H31C 109.5 . .
H31B C31 H31C 109.5 . .
Si3 C32 H32A 109.5 . .
Si3 C32 H32B 109.5 . .
H32A C32 H32B 109.5 . .
Si3 C32 H32C 109.5 . .
H32A C32 H32C 109.5 . .
H32B C32 H32C 109.5 . .
Si3 C33 H33A 109.5 . .
Si3 C33 H33B 109.5 . .
H33A C33 H33B 109.5 . .
Si3 C33 H33C 109.5 . .
H33A C33 H33C 109.5 . .
H33B C33 H33C 109.5 . .
C46 C41 C42 119.9(4) . .
C46 C41 K1 86.1(3) . .
C42 C41 K1 75.2(3) . .
C46 C41 H41A 120.1 . .
C42 C41 H41A 120.1 . .
K1 C41 H41A 108.9 . .
C43 C42 C41 119.6(4) . .
C43 C42 K1 82.3(3) . .
C41 C42 K1 80.5(3) . .
C43 C42 H42A 120.2 . .
C41 C42 H42A 120.2 . .
K1 C42 H42A 107.4 . .
C44 C43 C42 120.1(4) . .
C44 C43 K1 86.0(3) . .
C42 C43 K1 73.9(3) . .
C44 C43 H43A 119.9 . .
C42 C43 H43A 119.9 . .
K1 C43 H43A 110.3 . .
C43 C44 C45 120.4(4) . .
C43 C44 H44A 119.8 . .
C45 C44 H44A 119.8 . .
C46 C45 C44 120.2(5) . .
C46 C45 H45A 119.9 . .
C44 C45 H45A 119.9 . .
C45 C46 C41 119.7(4) . .
C45 C46 K1 83.2(3) . .
C41 C46 K1 70.9(3) . .
C45 C46 H46A 120.1 . .
C41 C46 H46A 120.1 . .
K1 C46 H46A 116.4 . .
C46A C41A C42A 119.8(11) . .
C46A C41A K1 86.0(8) . .
C42A C41A K1 73.8(8) . .
C46A C41A H41B 120.1 . .
C42A C41A H41B 120.1 . .
K1 C41A H41B 110.3 . .
C43A C42A C41A 118.7(11) . .
C43A C42A K1 78.9(8) . .
C41A C42A K1 82.5(8) . .
C43A C42A H42B 120.7 . .
C41A C42A H42B 120.7 . .
K1 C42A H42B 108.5 . .
C44A C43A C42A 120.5(11) . .
C44A C43A K1 85.6(8) . .
C42A C43A K1 77.3(8) . .
C44A C43A H43B 119.8 . .
C42A C43A H43B 119.8 . .
K1 C43A H43B 107.4 . .
C43A C44A C45A 121.4(11) . .
C43A C44A K1 71.6(7) . .
C45A C44A K1 85.1(8) . .
C43A C44A H44B 119.3 . .
C45A C44A H44B 119.3 . .
K1 C44A H44B 114.1 . .
C46A C45A C44A 118.8(11) . .
C46A C45A H45B 120.6 . .
C44A C45A H45B 120.6 . .
C45A C46A C41A 120.8(12) . .
C45A C46A H46B 119.6 . .
C41A C46A H46B 119.6 . .

loop_
_geom_bond_atom_site_label_1
_geom_bond_atom_site_label_2
_geom_bond_distance
_geom_bond_site_symmetry_2
K1 C32 3.1350(18) 3_666
K1 C2 3.1480(17) .
K1 C3 3.2020(18) 3_666
K1 C42 3.279(5) .
K1 C42A 3.283(13) .
K1 C43A 3.302(12) .
K1 C41 3.345(5) .
K1 C43 3.381(4) .
K1 C41A 3.390(13) .
K1 C13 3.4384(17) 2_655
K1 C44A 3.468(12) .
K1 C46 3.533(5) .
K1 H2A 2.828(17) .
K1 H2B 2.766(14) .
Mg1 C2 2.2077(17) .
Mg1 C3 2.2153(17) .
Mg1 C1 2.2513(18) .
Mg1 C1 2.4301(18) 3_656
Mg1 Mg1 3.0391(11) 3_656
C1 Si1 1.8388(17) .
C1 Mg1 2.4301(18) 3_656
C1 H1A 0.917(16) .
C1 H1B 0.905(17) .
Si1 C11 1.8684(17) .
Si1 C12 1.8709(18) .
Si1 C13 1.8828(16) .
C11 H11A 0.9800 .
C11 H11B 0.9800 .
C11 H11C 0.9800 .
C12 H12A 0.9800 .
C12 H12B 0.9800 .
C12 H12C 0.9800 .
C13 H13A 0.9800 .
C13 H13B 0.9800 .
C13 H13C 0.9800 .
C2 Si2 1.8229(18) .
C2 H2A 0.944(16) .
C2 H2B 0.944(16) .
Si2 C21 1.8682(19) .
Si2 C23 1.8763(16) .
Si2 C22 1.8934(18) .
C21 H21A 0.9800 .
C21 H21B 0.9800 .
C21 H21C 0.9800 .
C22 H22A 0.9800 .
C22 H22B 0.9800 .
C22 H22C 0.9800 .
C23 H23A 0.9800 .
C23 H23B 0.9800 .
C23 H23C 0.9800 .
C3 Si3 1.8157(17) .
C3 K1 3.2020(18) 3_666
C3 H3A 0.974(16) .
C3 H3B 0.872(18) .
Si3 C31 1.8599(19) .
Si3 C33 1.8795(19) .
Si3 C32 1.8921(17) .
Si3 K1 3.7115(7) 3_666
C31 H31A 0.9800 .
C31 H31B 0.9800 .
C31 H31C 0.9800 .
C32 H32A 0.9800 .
C32 H32B 0.9800 .
C32 H32C 0.9800 .
C33 H33A 0.9800 .
C33 H33B 0.9800 .
C33 H33C 0.9800 .
C41 C46 1.387(6) .
C41 C42 1.398(6) .
C41 H41A 0.9500 .
C42 C43 1.377(6) .
C42 H42A 0.9500 .
C43 C44 1.376(5) .
C43 H43A 0.9500 .
C44 C45 1.381(6) .
C44 H44A 0.9500 .
C45 C46 1.377(6) .
C45 H45A 0.9500 .
C46 H46A 0.9500 .
C41A C46A 1.368(11) .
C41A C42A 1.376(11) .
C41A H41B 0.9500 .
C42A C43A 1.360(12) .
C42A H42B 0.9500 .
C43A C44A 1.347(11) .
C43A H43B 0.9500 .
C44A C45A 1.357(11) .
C44A H44B 0.9500 .
C45A C46A 1.349(12) .
C45A H45B 0.9500 .
C46A H46B 0.9500 .

loop_
_geom_torsion_atom_site_label_1
_geom_torsion_atom_site_label_2
_geom_torsion_atom_site_label_3
_geom_torsion_atom_site_label_4
_geom_torsion
_geom_torsion_site_symmetry_1
_geom_torsion_site_symmetry_4
C2 Mg1 C1 Si1 60.32(11) . .
C3 Mg1 C1 Si1 -64.57(11) . .
C1 Mg1 C1 Si1 178.13(11) 3_656 .
Mg1 Mg1 C1 Si1 178.13(11) 3_656 .
C2 Mg1 C1 Mg1 -117.82(7) . 3_656
C3 Mg1 C1 Mg1 117.30(7) . 3_656
C1 Mg1 C1 Mg1 0.0 3_656 3_656
Mg1 C1 Si1 C11 74.81(11) . .
Mg1 C1 Si1 C11 -113.8(5) 3_656 .
Mg1 C1 Si1 C12 -46.33(11) . .
Mg1 C1 Si1 C12 125.1(5) 3_656 .
Mg1 C1 Si1 C13 -165.21(8) . .
Mg1 C1 Si1 C13 6.2(5) 3_656 .
C3 Mg1 C2 Si2 -76.15(13) . .
C1 Mg1 C2 Si2 153.17(10) . .
C1 Mg1 C2 Si2 42.19(13) 3_656 .
Mg1 Mg1 C2 Si2 93.41(11) 3_656 .
C3 Mg1 C2 K1 84.45(12) . .
C1 Mg1 C2 K1 -46.23(13) . .
C1 Mg1 C2 K1 -157.21(10) 3_656 .
Mg1 Mg1 C2 K1 -105.99(11) 3_656 .
C32 K1 C2 Si2 7.58(12) 3_666 .
C3 K1 C2 Si2 72.00(8) 3_666 .
C42 K1 C2 Si2 -110.45(11) . .
C42A K1 C2 Si2 -107.0(3) . .
C43A K1 C2 Si2 -106.6(3) . .
C41 K1 C2 Si2 -99.34(17) . .
C43 K1 C2 Si2 -96.4(2) . .
C41A K1 C2 Si2 -86.5(3) . .
C13 K1 C2 Si2 172.04(5) 2_655 .
C44A K1 C2 Si2 -83.4(4) . .
C46 K1 C2 Si2 -75.93(16) . .
C32 K1 C2 Mg1 -156.44(9) 3_666 .
C3 K1 C2 Mg1 -92.02(11) 3_666 .
C42 K1 C2 Mg1 85.53(14) . .
C42A K1 C2 Mg1 89.0(3) . .
C43A K1 C2 Mg1 89.4(3) . .
C41 K1 C2 Mg1 96.64(19) . .
C43 K1 C2 Mg1 99.6(2) . .
C41A K1 C2 Mg1 109.4(3) . .
C13 K1 C2 Mg1 8.02(14) 2_655 .
C44A K1 C2 Mg1 112.5(4) . .
C46 K1 C2 Mg1 120.05(18) . .
Mg1 C2 Si2 C21 -74.48(12) . .
K1 C2 Si2 C21 118.51(7) . .
Mg1 C2 Si2 C23 47.49(14) . .
K1 C2 Si2 C23 -119.52(8) . .
Mg1 C2 Si2 C22 166.50(10) . .
K1 C2 Si2 C22 -0.51(9) . .
Mg1 C2 Si2 K1 167.01(14) . .
C32 K1 Si2 C2 -175.09(8) 3_666 .
C3 K1 Si2 C2 -114.72(8) 3_666 .
C42 K1 Si2 C2 77.61(15) . .
C42A K1 Si2 C2 74.5(2) . .
C43A K1 Si2 C2 87.0(3) . .
C41 K1 Si2 C2 77.19(13) . .
C43 K1 Si2 C2 101.4(2) . .
C41A K1 Si2 C2 86.5(3) . .
C13 K1 Si2 C2 -17.77(12) 2_655 .
C44A K1 Si2 C2 112.4(3) . .
C46 K1 Si2 C2 97.14(18) . .
C32 K1 Si2 C21 90.34(9) 3_666 .
C2 K1 Si2 C21 -94.57(11) . .
C3 K1 Si2 C21 150.71(8) 3_666 .
C42 K1 Si2 C21 -16.96(15) . .
C42A K1 Si2 C21 -20.1(2) . .
C43A K1 Si2 C21 -7.6(3) . .
C41 K1 Si2 C21 -17.38(13) . .
C43 K1 Si2 C21 6.8(2) . .
C41A K1 Si2 C21 -8.0(3) . .
C13 K1 Si2 C21 -112.34(12) 2_655 .
C44A K1 Si2 C21 17.8(3) . .
C46 K1 Si2 C21 2.57(18) . .
C32 K1 Si2 C23 -83.33(9) 3_666 .
C2 K1 Si2 C23 91.76(10) . .
C3 K1 Si2 C23 -22.96(9) 3_666 .
C42 K1 Si2 C23 169.37(15) . .
C42A K1 Si2 C23 166.2(2) . .
C43A K1 Si2 C23 178.7(3) . .
C41 K1 Si2 C23 168.95(13) . .
C43 K1 Si2 C23 -166.9(2) . .
C41A K1 Si2 C23 178.3(3) . .
C13 K1 Si2 C23 73.99(13) 2_655 .
C44A K1 Si2 C23 -155.8(3) . .
C46 K1 Si2 C23 -171.10(18) . .
C32 K1 Si2 C22 4.38(7) 3_666 .
C2 K1 Si2 C22 179.47(10) . .
C3 K1 Si2 C22 64.75(7) 3_666 .
C42 K1 Si2 C22 -102.92(14) . .
C42A K1 Si2 C22 -106.1(2) . .
C43A K1 Si2 C22 -93.5(3) . .
C41 K1 Si2 C22 -103.34(13) . .
C43 K1 Si2 C22 -79.2(2) . .
C41A K1 Si2 C22 -94.0(3) . .
C13 K1 Si2 C22 161.70(11) 2_655 .
C44A K1 Si2 C22 -68.1(3) . .
C46 K1 Si2 C22 -83.39(18) . .
C2 Mg1 C3 Si3 167.16(11) . .
C1 Mg1 C3 Si3 -63.83(13) . .
C1 Mg1 C3 Si3 47.84(13) 3_656 .
Mg1 Mg1 C3 Si3 -2.26(15) 3_656 .
C2 Mg1 C3 K1 -11.42(18) . 3_666
C1 Mg1 C3 K1 117.60(16) . 3_666
C1 Mg1 C3 K1 -130.74(15) 3_656 3_666
Mg1 Mg1 C3 K1 179.16(12) 3_656 3_666
Mg1 C3 Si3 C31 51.33(14) . .
K1 C3 Si3 C31 -129.42(8) 3_666 .
Mg1 C3 Si3 C33 -69.99(13) . .
K1 C3 Si3 C33 109.25(8) 3_666 .
Mg1 C3 Si3 C32 171.17(10) . .
K1 C3 Si3 C32 -9.58(10) 3_666 .
Mg1 C3 Si3 K1 -179.25(14) . 3_666
C32 K1 C41 C46 -59.2(5) 3_666 .
C2 K1 C41 C46 84.9(5) . .
C3 K1 C41 C46 -54.6(12) 3_666 .
C42 K1 C41 C46 -122.3(4) . .
C42A K1 C41 C46 -136.9(15) . .
C43A K1 C41 C46 -107.4(5) . .
C43 K1 C41 C46 -91.4(3) . .
C41A K1 C41 C46 12.4(10) . .
C13 K1 C41 C46 -142.8(4) 2_655 .
C44A K1 C41 C46 -76.2(4) . .
C32 K1 C41 C42 63.1(5) 3_666 .
C2 K1 C41 C42 -152.8(5) . .
C3 K1 C41 C42 67.7(12) 3_666 .
C42A K1 C41 C42 -14.6(12) . .
C43A K1 C41 C42 15.0(4) . .
C43 K1 C41 C42 30.9(2) . .
C41A K1 C41 C42 134.7(10) . .
C13 K1 C41 C42 -20.5(5) 2_655 .
C44A K1 C41 C42 46.1(3) . .
C46 K1 C41 C42 122.3(4) . .
C46 C41 C42 C43 1.1(7) . .
K1 C41 C42 C43 -75.4(4) . .
C46 C41 C42 K1 76.5(5) . .
C32 K1 C42 C43 0.6(5) 3_666 .
C2 K1 C42 C43 149.3(5) . .
C3 K1 C42 C43 -35.1(5) 3_666 .
C42A K1 C42 C43 134.4(11) . .
C43A K1 C42 C43 -12.4(12) . .
C41 K1 C42 C43 121.9(4) . .
C41A K1 C42 C43 105.5(5) . .
C13 K1 C42 C43 -79.5(5) 2_655 .
C44A K1 C42 C43 14.7(4) . .
C46 K1 C42 C43 91.8(3) . .
C32 K1 C42 C41 -121.3(5) 3_666 .
C2 K1 C42 C41 27.4(5) . .
C3 K1 C42 C41 -157.0(4) 3_666 .
C42A K1 C42 C41 12.5(11) . .
C43A K1 C42 C41 -134.3(15) . .
C43 K1 C42 C41 -121.9(4) . .
C41A K1 C42 C41 -16.4(4) . .
C13 K1 C42 C41 158.6(5) 2_655 .
C44A K1 C42 C41 -107.2(5) . .
C46 K1 C42 C41 -30.1(3) . .
C41 C42 C43 C44 -1.1(7) . .
K1 C42 C43 C44 -75.5(4) . .
C41 C42 C43 K1 74.4(4) . .
C32 K1 C43 C44 -56.5(4) 3_666 .
C2 K1 C43 C44 86.9(5) . .
C3 K1 C43 C44 -79.2(4) 3_666 .
C42 K1 C43 C44 122.9(4) . .
C42A K1 C43 C44 105.9(5) . .
C43A K1 C43 C44 133.9(11) . .
C41 K1 C43 C44 91.3(3) . .
C41A K1 C43 C44 73.6(4) . .
C13 K1 C43 C44 -144.7(5) 2_655 .
C44A K1 C43 C44 -11.6(11) . .
C46 K1 C43 C44 59.0(3) . .
C32 K1 C43 C42 -179.4(5) 3_666 .
C2 K1 C43 C42 -36.0(5) . .
C3 K1 C43 C42 157.8(4) 3_666 .
C42A K1 C43 C42 -17.1(4) . .
C43A K1 C43 C42 10.9(11) . .
C41 K1 C43 C42 -31.7(3) . .
C41A K1 C43 C42 -49.3(4) . .
C13 K1 C43 C42 92.4(5) 2_655 .
C44A K1 C43 C42 -134.5(14) . .
C46 K1 C43 C42 -63.9(3) . .
C42 C43 C44 C45 0.5(7) . .
K1 C43 C44 C45 -68.4(4) . .
C43 C44 C45 C46 0.2(7) . .
C44 C45 C46 C41 -0.2(8) . .
C44 C45 C46 K1 63.2(4) . .
C42 C41 C46 C45 -0.5(8) . .
K1 C41 C46 C45 70.0(5) . .
C42 C41 C46 K1 -70.4(4) . .
C32 K1 C46 C45 0.0(5) 3_666 .
C2 K1 C46 C45 144.4(5) . .
C3 K1 C46 C45 35.5(5) 3_666 .
C42 K1 C46 C45 -92.9(3) . .
C42A K1 C46 C45 -110.0(5) . .
C43A K1 C46 C45 -77.2(4) . .
C41 K1 C46 C45 -124.8(4) . .
C43 K1 C46 C45 -59.5(3) . .
C41A K1 C46 C45 -140.0(14) . .
C13 K1 C46 C45 -83.8(5) 2_655 .
C44A K1 C46 C45 -44.6(4) . .
C32 K1 C46 C41 124.8(4) 3_666 .
C2 K1 C46 C41 -90.9(5) . .
C3 K1 C46 C41 160.3(4) 3_666 .
C42 K1 C46 C41 31.9(2) . .
C42A K1 C46 C41 14.8(5) . .
C43A K1 C46 C41 47.6(4) . .
C43 K1 C46 C41 65.3(3) . .
C41A K1 C46 C41 -15.2(11) . .
C13 K1 C46 C41 41.0(5) 2_655 .
C44A K1 C46 C41 80.1(4) . .
C32 K1 C41A C46A -25.5(10) 3_666 .
C2 K1 C41A C46A 117.7(10) . .
C3 K1 C41A C46A 9.0(13) 3_666 .
C42 K1 C41A C46A -106.4(8) . .
C42A K1 C41A C46A -122.7(11) . .
C43A K1 C41A C46A -91.0(8) . .
C41 K1 C41A C46A -137.4(14) . .
C43 K1 C41A C46A -73.9(7) . .
C13 K1 C41A C46A -111.5(10) 2_655 .
C44A K1 C41A C46A -58.7(7) . .
C46 K1 C41A C46A 15.6(10) . .
C32 K1 C41A C42A 97.1(10) 3_666 .
C2 K1 C41A C42A -119.6(10) . .
C3 K1 C41A C42A 131.7(10) 3_666 .
C42 K1 C41A C42A 16.2(6) . .
C43A K1 C41A C42A 31.6(6) . .
C41 K1 C41A C42A -14.7(8) . .
C43 K1 C41A C42A 48.8(7) . .
C13 K1 C41A C42A 11.2(10) 2_655 .
C44A K1 C41A C42A 64.0(7) . .
C46 K1 C41A C42A 138.2(18) . .
C46A C41A C42A C43A 3(2) . .
K1 C41A C42A C43A -72.9(13) . .
C46A C41A C42A K1 75.5(13) . .
C32 K1 C42A C43A 32.4(11) 3_666 .
C2 K1 C42A C43A 179.0(10) . .
C3 K1 C42A C43A 2.0(17) 3_666 .
C42 K1 C42A C43A -15.6(8) . .
C41 K1 C42A C43A 137.9(19) . .
C43 K1 C42A C43A 15.0(6) . .
C41A K1 C42A C43A 121.3(11) . .
C13 K1 C42A C43A -48.0(10) 2_655 .
C44A K1 C42A C43A 30.1(6) . .
C46 K1 C42A C43A 108.0(9) . .
C32 K1 C42A C41A -88.9(10) 3_666 .
C2 K1 C42A C41A 57.7(10) . .
C3 K1 C42A C41A -119.3(14) 3_666 .
C42 K1 C42A C41A -136.8(14) . .
C43A K1 C42A C41A -121.3(11) . .
C41 K1 C42A C41A 16.6(10) . .
C43 K1 C42A C41A -106.3(8) . .
C13 K1 C42A C41A -169.3(10) 2_655 .
C44A K1 C42A C41A -91.2(8) . .
C46 K1 C42A C41A -13.3(6) . .
C41A C42A C43A C44A -2(2) . .
K1 C42A C43A C44A -77.0(13) . .
C41A C42A C43A K1 74.9(13) . .
C32 K1 C43A C44A -26.1(9) 3_666 .
C2 K1 C43A C44A 121.5(10) . .
C3 K1 C43A C44A -56.5(10) 3_666 .
C42 K1 C43A C44A 141.0(19) . .
C42A K1 C43A C44A 122.6(11) . .
C41 K1 C43A C44A 108.4(9) . .
C43 K1 C43A C44A -16.2(8) . .
C41A K1 C43A C44A 91.1(8) . .
C13 K1 C43A C44A -109.9(10) 2_655 .
C46 K1 C43A C44A 76.6(7) . .
C32 K1 C43A C42A -148.7(10) 3_666 .
C2 K1 C43A C42A -1.1(11) . .
C3 K1 C43A C42A -179.1(8) 3_666 .
C42 K1 C43A C42A 18.4(11) . .
C41 K1 C43A C42A -14.2(7) . .
C43 K1 C43A C42A -138.8(15) . .
C41A K1 C43A C42A -31.5(6) . .
C13 K1 C43A C42A 127.5(11) 2_655 .
C44A K1 C43A C42A -122.6(11) . .
C46 K1 C43A C42A -46.0(7) . .
C42A C43A C44A C45A 0(2) . .
K1 C43A C44A C45A -72.1(13) . .
C42A C43A C44A K1 72.5(13) . .
C32 K1 C44A C43A 150.9(11) 3_666 .
C2 K1 C44A C43A -69.4(11) . .
C3 K1 C44A C43A 138.4(8) 3_666 .
C42 K1 C44A C43A -13.4(7) . .
C42A K1 C44A C43A -31.5(7) . .
C41 K1 C44A C43A -47.1(7) . .
C43 K1 C44A C43A 19.0(10) . .
C41A K1 C44A C43A -65.3(7) . .
C13 K1 C44A C43A 63.7(10) 2_655 .
C46 K1 C44A C43A -80.0(7) . .
C32 K1 C44A C45A -83.7(10) 3_666 .
C2 K1 C44A C45A 56.0(11) . .
C3 K1 C44A C45A -96.2(8) 3_666 .
C42 K1 C44A C45A 112.0(9) . .
C42A K1 C44A C45A 93.9(8) . .
C43A K1 C44A C45A 125.4(12) . .
C41 K1 C44A C45A 78.3(7) . .
C43 K1 C44A C45A 144.4(18) . .
C41A K1 C44A C45A 60.1(7) . .
C13 K1 C44A C45A -170.9(10) 2_655 .
C46 K1 C44A C45A 45.4(7) . .
C43A C44A C45A C46A 1(2) . .
K1 C44A C45A C46A -64.2(13) . .
C44A C45A C46A C41A 0(2) . .
C42A C41A C46A C45A -2(2) . .
K1 C41A C46A C45A 67.2(13) . .
